data_2016413
loop_
_publ_author_name
'Diab, Lisa'
'Daran, Jean-Claude'
'Gouygou, Maryse'
'Manoury, Eric'
'Urrutigo\"ity, Martine'

_publ_section_title
;
 New enantiopure palladium(II) complexes from a stereodynamic
 2,2'-biphosphole ligand
;
_journal_coeditor_code SQ3103
_journal_issue 1
_journal_name_full 'Acta Crystallographica Section C'
_journal_page_first m43
_journal_page_last m45
_journal_paper_doi 10.1107/S0108270107049347
_journal_volume 64
_journal_year 2008
_chemical_formula_iupac '[Pd Cl2 (C28 H30 P2)] , C H2 Cl2'
_chemical_formula_moiety 'C28 H30 Cl2 P2 Pd , C H2 Cl2'
_chemical_formula_sum 'C29 H32 Cl4 P2 Pd'
_chemical_formula_weight 690.69
_chemical_name_common
;
dichlorido[1,1'-(butane-1,3-diyl)-3,3',4,4'-tetramethyl-5,5'-diphenyl-2,2'-
biphosphole]palladium(II) dichloromethane solvate
;
_chemical_name_systematic
;
dichlorido(1,2,5,10,11-pentamethyl-3,9-
diphenylperhydrodicyclopenta[a,c][1,4]diphosphepine-\k^2^P,P')palladium(II)
dichloromethane solvate
;
_space_group_IT_number 4
_symmetry_cell_setting monoclinic
_symmetry_space_group_name_Hall 'P 2yb'
_symmetry_space_group_name_H-M 'P 1 21 1'
_atom_sites_solution_hydrogens geom
_atom_sites_solution_primary direct
_atom_sites_solution_secondary difmap
_audit_creation_method SHELXL97
_cell_angle_alpha 90.00
_cell_angle_beta 103.678(4)
_cell_angle_gamma 90.00
_cell_formula_units_Z 2
_cell_length_a 8.9333(4)
_cell_length_b 12.1598(4)
_cell_length_c 14.0088(6)
_cell_measurement_reflns_used 4995
_cell_measurement_temperature 180(2)
_cell_measurement_theta_max 32.2
_cell_measurement_theta_min 2.7
_cell_volume 1478.58(11)
_computing_cell_refinement 'CrysAlis RED (Oxford Diffraction, 2006)'
_computing_data_collection 'CrysAlis CCD (Oxford Diffraction, 2006)'
_computing_data_reduction 'CrysAlis RED (Oxford Diffraction, 2006)'
_computing_molecular_graphics 'ORTEP-3 for Windows (Farrugia, 1997)'
_computing_publication_material 'WinGX (Farrugia, 1999)'
_computing_structure_refinement 'SHELXL97 (Sheldrick, 1997)'
_computing_structure_solution 'SIR97 (Altomare <i>et al.</i>,  1999)'
_diffrn_ambient_temperature 180(2)
_diffrn_detector_area_resol_mean 8.2632
_diffrn_measured_fraction_theta_full 0.999
_diffrn_measured_fraction_theta_max 0.999
_diffrn_measurement_device_type 'Oxford Diffraction Xcalibur'
_diffrn_measurement_method '\w and \f'
_diffrn_radiation_monochromator graphite
_diffrn_radiation_source 'fine-focus sealed tube'
_diffrn_radiation_type MoK\a
_diffrn_radiation_wavelength 0.71073
_diffrn_reflns_av_R_equivalents 0.0449
_diffrn_reflns_av_sigmaI/netI 0.0529
_diffrn_reflns_limit_h_max 11
_diffrn_reflns_limit_h_min -10
_diffrn_reflns_limit_k_max 13
_diffrn_reflns_limit_k_min -15
_diffrn_reflns_limit_l_max 17
_diffrn_reflns_limit_l_min -17
_diffrn_reflns_number 10919
_diffrn_reflns_theta_full 26.30
_diffrn_reflns_theta_max 26.37
_diffrn_reflns_theta_min 2.47
_exptl_absorpt_coefficient_mu 1.115
_exptl_absorpt_correction_T_max 0.885
_exptl_absorpt_correction_T_min 0.597
_exptl_absorpt_correction_type multi-scan
_exptl_absorpt_process_details
;
(CrysAlis RED; Oxford Diffraction, 2006)
(empirical absorption correction using spherical harmonics, implemented in
SCALE3 ABSPACK scaling algorithm)
;
_exptl_crystal_colour red
_exptl_crystal_density_diffrn 1.551
_exptl_crystal_density_method 'not measured'
_exptl_crystal_description needle
_exptl_crystal_F_000 700
_exptl_crystal_size_max 0.47
_exptl_crystal_size_mid 0.14
_exptl_crystal_size_min 0.11
_refine_diff_density_max 2.050
_refine_diff_density_min -1.076
_refine_ls_abs_structure_details 'Flack (1983), with how many Friedel pairs?'
_refine_ls_abs_structure_Flack 0.03(5)
_refine_ls_extinction_method none
_refine_ls_goodness_of_fit_ref 1.093
_refine_ls_hydrogen_treatment constr
_refine_ls_matrix_type full
_refine_ls_number_parameters 330
_refine_ls_number_reflns 4911
_refine_ls_number_restraints 1
_refine_ls_restrained_S_all 1.093
_refine_ls_R_factor_all 0.0720
_refine_ls_R_factor_gt 0.0512
_refine_ls_shift/su_max 0.001
_refine_ls_shift/su_mean 0.000
_refine_ls_structure_factor_coef Fsqd
_refine_ls_weighting_details 'calc w = 1/[\s^2^(Fo^2^)+(0.0885P)^2^+0.9712P] where P=(Fo^2^+2Fc^2^)/3'
_refine_ls_weighting_scheme calc
_refine_ls_wR_factor_gt 0.1244
_refine_ls_wR_factor_ref 0.1427
_reflns_number_gt 4022
_reflns_number_total 4911
_reflns_threshold_expression I>2\s(I)
_cod_data_source_file sq3103.cif
_cod_data_source_block 4a
_cod_original_cell_volume 1478.58(10)
_cod_original_sg_symbol_H-M 'P 21'
_cod_database_code 2016413
_cod_database_fobs_code 2016413

loop_
_symmetry_equiv_pos_as_xyz
'x, y, z'
'-x, y+1/2, -z'

loop_
_atom_site_type_symbol
_atom_site_label
_atom_site_fract_x
_atom_site_fract_y
_atom_site_fract_z
_atom_site_U_iso_or_equiv
_atom_site_adp_type
_atom_site_calc_flag
_atom_site_refinement_flags
_atom_site_occupancy
Pd Pd1 0.87403(5) 0.38163(5) 0.51128(4) 0.02459(16) Uani d . 1
Cl Cl1 0.8725(2) 0.34940(16) 0.67610(13) 0.0347(5) Uani d . 1
Cl Cl2 0.60521(18) 0.3908(2) 0.46057(13) 0.0332(4) Uani d . 1
P P1 0.9006(2) 0.41117(15) 0.35820(14) 0.0252(4) Uani d . 1
P P2 1.13145(18) 0.37192(19) 0.53132(12) 0.0231(4) Uani d . 1
C C1 0.9946(9) 0.5450(6) 0.3508(6) 0.0294(17) Uani d . 1
H H1 0.9102 0.5992 0.3260 0.035 Uiso calc R 1
C C2 1.2052(10) 0.5091(7) 0.5104(6) 0.0336(18) Uani d . 1
H H2A 1.2541 0.5425 0.5747 0.040 Uiso calc R 1
H H2B 1.2856 0.5009 0.4729 0.040 Uiso calc R 1
C C3 1.0820(10) 0.5855(7) 0.4553(7) 0.0389(19) Uani d . 1
H H3A 1.1299 0.6576 0.4483 0.047 Uiso calc R 1
H H3B 1.0057 0.5972 0.4953 0.047 Uiso calc R 1
C C4 1.0915(12) 0.5441(8) 0.2793(7) 0.050(2) Uani d . 1
H H4A 1.1228 0.6195 0.2686 0.074 Uiso calc R 1
H H4B 1.0329 0.5133 0.2170 0.074 Uiso calc R 1
H H4C 1.1832 0.4991 0.3046 0.074 Uiso calc R 1
C C11 1.0268(9) 0.2997(6) 0.3454(6) 0.0316(17) Uani d . 1
C C12 0.9536(9) 0.2370(6) 0.2676(6) 0.0316(17) Uani d . 1
C C13 0.8090(9) 0.2846(6) 0.2101(6) 0.0306(17) Uani d . 1
C C14 0.7613(7) 0.3780(9) 0.2467(5) 0.0301(14) Uani d . 1
C C21 1.1556(9) 0.2870(5) 0.4305(5) 0.0260(16) Uani d . 1
C C22 1.2838(9) 0.2242(6) 0.4581(5) 0.0256(15) Uani d . 1
C C23 1.3593(8) 0.2392(6) 0.5631(6) 0.0274(16) Uani d . 1
C C24 1.2915(8) 0.3090(6) 0.6160(6) 0.0262(16) Uani d . 1
C C121 0.9998(10) 0.1230(7) 0.2450(7) 0.045(2) Uani d . 1
H H12A 1.0610 0.1267 0.1955 0.067 Uiso calc R 1
H H12B 0.9073 0.0787 0.2196 0.067 Uiso calc R 1
H H12C 1.0613 0.0891 0.3050 0.067 Uiso calc R 1
C C131 0.7221(11) 0.2288(8) 0.1191(6) 0.045(2) Uani d . 1
H H13A 0.6668 0.1653 0.1369 0.068 Uiso calc R 1
H H13B 0.7942 0.2040 0.0807 0.068 Uiso calc R 1
H H13C 0.6481 0.2805 0.0800 0.068 Uiso calc R 1
C C141 0.6186(9) 0.4411(7) 0.2048(6) 0.0335(18) Uani d . 1
C C142 0.4786(9) 0.3899(10) 0.1943(5) 0.0423(19) Uani d . 1
H H142 0.4742 0.3169 0.2175 0.051 Uiso calc R 1
C C143 0.3423(11) 0.4447(10) 0.1497(7) 0.050(2) Uani d . 1
H H143 0.2455 0.4091 0.1419 0.060 Uiso calc R 1
C C144 0.3504(12) 0.5507(9) 0.1173(7) 0.054(3) Uani d . 1
H H144 0.2585 0.5880 0.0859 0.065 Uiso calc R 1
C C145 0.4884(11) 0.6030(8) 0.1295(7) 0.049(2) Uani d . 1
H H145 0.4915 0.6769 0.1083 0.059 Uiso calc R 1
C C146 0.6258(11) 0.5487(8) 0.1732(7) 0.046(2) Uani d . 1
H H146 0.7222 0.5849 0.1810 0.055 Uiso calc R 1
C C221 1.3547(10) 0.1522(7) 0.3957(6) 0.0375(19) Uani d . 1
H H22A 1.3339 0.0751 0.4083 0.056 Uiso calc R 1
H H22B 1.4662 0.1646 0.4111 0.056 Uiso calc R 1
H H22C 1.3108 0.1693 0.3263 0.056 Uiso calc R 1
C C231 1.5047(9) 0.1766(6) 0.6072(6) 0.0316(17) Uani d . 1
H H23A 1.5326 0.1880 0.6785 0.047 Uiso calc R 1
H H23B 1.5883 0.2030 0.5788 0.047 Uiso calc R 1
H H23C 1.4878 0.0980 0.5931 0.047 Uiso calc R 1
C C241 1.3557(9) 0.3545(6) 0.7140(5) 0.0292(17) Uani d . 1
C C242 1.2795(9) 0.3535(7) 0.7883(6) 0.039(2) Uani d . 1
H H242 1.1794 0.3222 0.7766 0.046 Uiso calc R 1
C C243 1.3447(10) 0.3968(10) 0.8794(6) 0.049(2) Uani d . 1
H H243 1.2929 0.3922 0.9313 0.059 Uiso calc R 1
C C244 1.4871(12) 0.4472(8) 0.8940(7) 0.048(2) Uani d . 1
H H244 1.5314 0.4794 0.9560 0.057 Uiso calc R 1
C C245 1.5649(10) 0.4519(8) 0.8222(6) 0.041(2) Uani d . 1
H H245 1.6619 0.4879 0.8334 0.049 Uiso calc R 1
C C246 1.5016(9) 0.4035(7) 0.7319(6) 0.035(2) Uani d . 1
H H246 1.5575 0.4037 0.6820 0.042 Uiso calc R 1
C C200 0.9295(14) 0.3315(10) -0.0757(8) 0.063(3) Uani d . 1
H H20A 0.9563 0.3594 -0.1359 0.076 Uiso calc R 1
H H20B 0.8229 0.3028 -0.0947 0.076 Uiso calc R 1
Cl Cl21 0.9349(4) 0.4392(3) 0.0044(2) 0.0767(9) Uani d . 1
Cl Cl22 1.0525(4) 0.2239(3) -0.0292(3) 0.0729(8) Uani d . 1

loop_
_atom_site_aniso_label
_atom_site_aniso_U_11
_atom_site_aniso_U_22
_atom_site_aniso_U_33
_atom_site_aniso_U_12
_atom_site_aniso_U_13
_atom_site_aniso_U_23
Pd1 0.0288(3) 0.0148(2) 0.0295(3) -0.0004(2) 0.00544(17) -0.0008(3)
Cl1 0.0410(10) 0.0335(12) 0.0295(9) -0.0030(7) 0.0083(7) -0.0004(7)
Cl2 0.0267(8) 0.0294(11) 0.0429(9) 0.0004(9) 0.0068(6) 0.0000(11)
P1 0.0301(10) 0.0190(11) 0.0262(9) 0.0019(7) 0.0062(7) 0.0006(7)
P2 0.0250(8) 0.0155(9) 0.0285(8) 0.0003(9) 0.0055(6) -0.0004(9)
C1 0.038(4) 0.015(4) 0.033(4) -0.002(3) 0.003(3) 0.000(3)
C2 0.043(5) 0.019(4) 0.034(4) -0.004(3) 0.000(4) 0.002(3)
C3 0.054(5) 0.015(4) 0.047(5) -0.003(3) 0.012(4) 0.001(4)
C4 0.071(7) 0.030(5) 0.045(5) -0.003(4) 0.009(5) 0.007(4)
C11 0.043(4) 0.013(3) 0.037(4) 0.004(3) 0.003(3) 0.005(3)
C12 0.043(4) 0.014(4) 0.037(4) 0.000(3) 0.007(3) 0.002(3)
C13 0.032(4) 0.023(4) 0.035(4) -0.002(3) 0.004(3) -0.004(3)
C14 0.034(3) 0.025(3) 0.032(3) 0.001(4) 0.010(3) -0.006(4)
C21 0.042(4) 0.005(3) 0.030(4) -0.004(3) 0.006(3) 0.000(3)
C22 0.035(4) 0.014(3) 0.029(4) 0.000(3) 0.009(3) 0.000(3)
C23 0.031(4) 0.010(3) 0.044(4) 0.006(3) 0.013(3) 0.004(3)
C24 0.022(4) 0.015(3) 0.036(4) 0.002(3) -0.003(3) 0.008(3)
C121 0.049(5) 0.020(4) 0.057(6) 0.005(4) -0.004(4) -0.012(4)
C131 0.055(5) 0.037(5) 0.035(5) -0.004(4) -0.006(4) -0.011(4)
C141 0.043(5) 0.030(5) 0.024(4) 0.004(3) 0.001(3) -0.003(3)
C142 0.047(4) 0.044(5) 0.033(4) 0.000(5) 0.004(3) 0.014(5)
C143 0.045(5) 0.061(7) 0.039(5) 0.005(5) 0.000(4) -0.004(5)
C144 0.061(6) 0.051(6) 0.040(5) 0.026(5) -0.010(4) -0.005(5)
C145 0.062(6) 0.034(5) 0.042(6) 0.016(4) -0.007(4) -0.003(4)
C146 0.057(6) 0.034(5) 0.038(5) 0.008(4) -0.004(4) 0.001(4)
C221 0.047(5) 0.029(5) 0.038(5) 0.011(4) 0.012(4) -0.003(4)
C231 0.035(4) 0.019(4) 0.040(5) 0.004(3) 0.009(3) 0.003(3)
C241 0.034(4) 0.020(4) 0.029(4) 0.004(3) -0.002(3) 0.001(3)
C242 0.037(4) 0.046(6) 0.031(4) -0.003(3) 0.005(3) -0.005(4)
C243 0.053(5) 0.058(7) 0.037(4) 0.014(5) 0.012(4) -0.003(5)
C244 0.059(6) 0.044(6) 0.033(5) 0.006(4) -0.005(4) -0.010(4)
C245 0.035(5) 0.039(5) 0.043(5) -0.005(4) -0.001(4) -0.003(4)
C246 0.041(4) 0.032(6) 0.029(4) -0.001(3) 0.003(3) -0.001(3)
C200 0.087(8) 0.057(7) 0.049(6) 0.010(6) 0.020(6) 0.006(5)
Cl21 0.087(2) 0.0577(18) 0.0673(19) 0.0085(15) -0.0192(15) -0.0221(14)
Cl22 0.084(2) 0.0469(17) 0.088(2) 0.0038(14) 0.0210(16) 0.0042(15)

loop_
_atom_type_symbol
_atom_type_description
_atom_type_scat_dispersion_real
_atom_type_scat_dispersion_imag
_atom_type_scat_source
C C 0.0033 0.0016 'International Tables Vol C Tables 4.2.6.8 and 6.1.1.4'
H H 0.0000 0.0000 'International Tables Vol C Tables 4.2.6.8 and 6.1.1.4'
P P 0.1023 0.0942 'International Tables Vol C Tables 4.2.6.8 and 6.1.1.4'
Cl Cl 0.1484 0.1585 'International Tables Vol C Tables 4.2.6.8 and 6.1.1.4'
Pd Pd -0.9988 1.0072 'International Tables Vol C Tables 4.2.6.8 and 6.1.1.4'

loop_
_geom_angle_atom_site_label_1
_geom_angle_atom_site_label_2
_geom_angle_atom_site_label_3
_geom_angle
P1 Pd1 P2 77.99(7)
P1 Pd1 Cl2 92.01(7)
P2 Pd1 Cl2 169.80(6)
P1 Pd1 Cl1 174.41(7)
P2 Pd1 Cl1 96.43(7)
Cl2 Pd1 Cl1 93.58(7)
C14 P1 C11 93.8(4)
C14 P1 C1 112.3(4)
C11 P1 C1 110.7(4)
C14 P1 Pd1 126.0(3)
C11 P1 Pd1 100.7(3)
C1 P1 Pd1 110.4(3)
C24 P2 C21 92.8(4)
C24 P2 C2 103.4(4)
C21 P2 C2 106.3(4)
C24 P2 Pd1 137.1(3)
C21 P2 Pd1 103.9(3)
C2 P2 Pd1 109.0(3)
C4 C1 C3 113.3(7)
C4 C1 P1 112.4(6)
C3 C1 P1 110.9(5)
C4 C1 H1 106.6
C3 C1 H1 106.6
P1 C1 H1 106.6
C3 C2 P2 113.2(6)
C3 C2 H2A 108.9
P2 C2 H2A 108.9
C3 C2 H2B 108.9
P2 C2 H2B 108.9
H2A C2 H2B 107.7
C2 C3 C1 115.3(7)
C2 C3 H3A 108.5
C1 C3 H3A 108.5
C2 C3 H3B 108.5
C1 C3 H3B 108.5
H3A C3 H3B 107.5
C1 C4 H4A 109.5
C1 C4 H4B 109.5
H4A C4 H4B 109.5
C1 C4 H4C 109.5
H4A C4 H4C 109.5
H4B C4 H4C 109.5
C12 C11 C21 137.0(7)
C12 C11 P1 107.9(6)
C21 C11 P1 113.0(6)
C11 C12 C13 114.2(7)
C11 C12 C121 125.5(7)
C13 C12 C121 119.9(7)
C14 C13 C12 115.9(7)
C14 C13 C131 123.9(7)
C12 C13 C131 120.1(7)
C13 C14 C141 126.9(7)
C13 C14 P1 107.6(6)
C141 C14 P1 125.5(7)
C22 C21 C11 138.1(7)
C22 C21 P2 110.4(5)
C11 C21 P2 111.3(6)
C21 C22 C23 111.7(6)
C21 C22 C221 128.0(7)
C23 C22 C221 120.2(6)
C24 C23 C22 117.6(6)
C24 C23 C231 122.9(7)
C22 C23 C231 119.5(6)
C23 C24 C241 128.3(7)
C23 C24 P2 107.0(6)
C241 C24 P2 122.1(5)
C12 C121 H12A 109.5
C12 C121 H12B 109.5
H12A C121 H12B 109.5
C12 C121 H12C 109.5
H12A C121 H12C 109.5
H12B C121 H12C 109.5
C13 C131 H13A 109.5
C13 C131 H13B 109.5
H13A C131 H13B 109.5
C13 C131 H13C 109.5
H13A C131 H13C 109.5
H13B C131 H13C 109.5
C142 C141 C146 120.2(8)
C142 C141 C14 118.9(9)
C146 C141 C14 120.8(8)
C141 C142 C143 120.4(10)
C141 C142 H142 119.8
C143 C142 H142 119.8
C144 C143 C142 119.1(10)
C144 C143 H143 120.5
C142 C143 H143 120.5
C145 C144 C143 120.9(9)
C145 C144 H144 119.6
C143 C144 H144 119.6
C144 C145 C146 120.6(10)
C144 C145 H145 119.7
C146 C145 H145 119.7
C141 C146 C145 118.8(9)
C141 C146 H146 120.6
C145 C146 H146 120.6
C22 C221 H22A 109.5
C22 C221 H22B 109.5
H22A C221 H22B 109.5
C22 C221 H22C 109.5
H22A C221 H22C 109.5
H22B C221 H22C 109.5
C23 C231 H23A 109.5
C23 C231 H23B 109.5
H23A C231 H23B 109.5
C23 C231 H23C 109.5
H23A C231 H23C 109.5
H23B C231 H23C 109.5
C242 C241 C246 118.4(7)
C242 C241 C24 123.6(7)
C246 C241 C24 118.0(7)
C241 C242 C243 121.6(8)
C241 C242 H242 119.2
C243 C242 H242 119.2
C242 C243 C244 118.6(8)
C242 C243 H243 120.7
C244 C243 H243 120.7
C245 C244 C243 121.7(8)
C245 C244 H244 119.1
C243 C244 H244 119.1
C244 C245 C246 119.3(8)
C244 C245 H245 120.3
C246 C245 H245 120.3
C245 C246 C241 120.2(8)
C245 C246 H246 119.9
C241 C246 H246 119.9
Cl21 C200 Cl22 114.4(6)
Cl21 C200 H20A 108.7
Cl22 C200 H20A 108.7
Cl21 C200 H20B 108.7
Cl22 C200 H20B 108.7
H20A C200 H20B 107.6

loop_
_geom_bond_atom_site_label_1
_geom_bond_atom_site_label_2
_geom_bond_distance
Pd1 P1 2.2415(19)
Pd1 P2 2.2529(16)
Pd1 Cl2 2.3404(16)
Pd1 Cl1 2.3452(18)
P1 C14 1.797(7)
P1 C11 1.799(8)
P1 C1 1.845(8)
P2 C24 1.798(7)
P2 C21 1.803(8)
P2 C2 1.842(8)
C1 C4 1.470(12)
C1 C3 1.568(12)
C1 H1 1.0000
C2 C3 1.506(12)
C2 H2A 0.9900
C2 H2B 0.9900
C3 H3A 0.9900
C3 H3B 0.9900
C4 H4A 0.9800
C4 H4B 0.9800
C4 H4C 0.9800
C11 C12 1.364(11)
C11 C21 1.456(10)
C12 C13 1.469(11)
C12 C121 1.501(11)
C13 C14 1.355(12)
C13 C131 1.490(11)
C14 C141 1.485(11)
C21 C22 1.355(11)
C22 C23 1.477(11)
C22 C221 1.481(10)
C23 C24 1.360(11)
C23 C231 1.507(10)
C24 C241 1.465(10)
C121 H12A 0.9800
C121 H12B 0.9800
C121 H12C 0.9800
C131 H13A 0.9800
C131 H13B 0.9800
C131 H13C 0.9800
C141 C142 1.374(12)
C141 C146 1.388(13)
C142 C143 1.398(13)
C142 H142 0.9500
C143 C144 1.374(16)
C143 H143 0.9500
C144 C145 1.361(15)
C144 H144 0.9500
C145 C146 1.401(12)
C145 H145 0.9500
C146 H146 0.9500
C221 H22A 0.9800
C221 H22B 0.9800
C221 H22C 0.9800
C231 H23A 0.9800
C231 H23B 0.9800
C231 H23C 0.9800
C241 C242 1.371(12)
C241 C246 1.401(11)
C242 C243 1.377(12)
C242 H242 0.9500
C243 C244 1.383(14)
C243 H243 0.9500
C244 C245 1.352(14)
C244 H244 0.9500
C245 C246 1.389(11)
C245 H245 0.9500
C246 H246 0.9500
C200 Cl21 1.718(12)
C200 Cl22 1.733(12)
C200 H20A 0.9900
C200 H20B 0.9900

loop_
_geom_torsion_atom_site_label_1
_geom_torsion_atom_site_label_2
_geom_torsion_atom_site_label_3
_geom_torsion_atom_site_label_4
_geom_torsion
C12 C11 C21 C22 23.0(18)
P1 C11 C21 P2 9.8(7)
